data_7037401
loop_
_publ_author_name
'Liang, Yue'
'Yuan, Wei-Guan'
'Zhang, Shu-Fang'
'He, Zhan'
'Xue, Junru'
'Zhang, Xia'
'Jing, Lin-Hai'
'Qin, Da-Bin'

_publ_section_title
;
 Hydrothermal synthesis and structural characterization of metal-organic
 frameworks based on new tetradentate ligands.
;
_journal_issue 4
_journal_name_full 'Dalton transactions (Cambridge, England : 2003)'
_journal_page_first 1382
_journal_page_last 1390
_journal_paper_doi 10.1039/c5dt03658e
_journal_volume 45
_journal_year 2016
_chemical_formula_sum 'C42 H40 N8 O11 Zn2'
_chemical_formula_weight 963.56
_chemical_name_systematic
; 
 ? 
;
_space_group_IT_number 14
_symmetry_cell_setting monoclinic
_symmetry_space_group_name_Hall '-P 2ybc'
_symmetry_space_group_name_H-M 'P 1 21/c 1'
_atom_sites_solution_hydrogens geom
_atom_sites_solution_primary direct
_atom_sites_solution_secondary difmap
_audit_creation_method SHELXL-97
_audit_update_record
;
2015-09-22 deposited with the CCDC.
2015-11-20 downloaded from the CCDC.
;
_cell_angle_alpha 90.00
_cell_angle_beta 117.71(2)
_cell_angle_gamma 90.00
_cell_formula_units_Z 2
_cell_length_a 13.053(8)
_cell_length_b 8.067(5)
_cell_length_c 23.754(11)
_cell_measurement_temperature 293(2)
_cell_volume 2214(2)
_computing_cell_refinement 'Bruker SAINT'
_computing_data_collection 'Bruker APEX2'
_computing_data_reduction 'Bruker SAINT'
_computing_molecular_graphics 'Bruker SHELXTL'
_computing_publication_material 'Bruker SHELXTL'
_computing_structure_refinement 'SHELXL-97 (Sheldrick, 2008)'
_computing_structure_solution 'SHELXS-97 (Sheldrick, 2008)'
_diffrn_ambient_temperature 293(2)
_diffrn_measured_fraction_theta_full 0.995
_diffrn_measured_fraction_theta_max 0.995
_diffrn_measurement_device_type 'Bruker APEX-II CCD'
_diffrn_measurement_method '\f and \w scans'
_diffrn_radiation_monochromator graphite
_diffrn_radiation_source 'fine-focus sealed tube'
_diffrn_radiation_type MoK\a
_diffrn_radiation_wavelength 0.71073
_diffrn_reflns_av_R_equivalents 0.0362
_diffrn_reflns_av_sigmaI/netI 0.0494
_diffrn_reflns_limit_h_max 13
_diffrn_reflns_limit_h_min -16
_diffrn_reflns_limit_k_max 9
_diffrn_reflns_limit_k_min -9
_diffrn_reflns_limit_l_max 29
_diffrn_reflns_limit_l_min -24
_diffrn_reflns_number 11593
_diffrn_reflns_theta_full 26.00
_diffrn_reflns_theta_max 26.00
_diffrn_reflns_theta_min 1.94
_exptl_absorpt_coefficient_mu 1.151
_exptl_absorpt_correction_T_max 0.8463
_exptl_absorpt_correction_T_min 0.7859
_exptl_absorpt_correction_type multi-scan
_exptl_absorpt_process_details SADABS
_exptl_crystal_density_diffrn 1.445
_exptl_crystal_density_method 'not measured'
_exptl_crystal_F_000 992
_exptl_crystal_size_max 0.22
_exptl_crystal_size_mid 0.18
_exptl_crystal_size_min 0.15
_refine_diff_density_max 0.462
_refine_diff_density_min -0.542
_refine_diff_density_rms 0.058
_refine_ls_extinction_method none
_refine_ls_goodness_of_fit_ref 1.036
_refine_ls_hydrogen_treatment constr
_refine_ls_matrix_type full
_refine_ls_number_parameters 290
_refine_ls_number_reflns 4316
_refine_ls_number_restraints 0
_refine_ls_restrained_S_all 1.036
_refine_ls_R_factor_all 0.0561
_refine_ls_R_factor_gt 0.0402
_refine_ls_shift/su_max 0.001
_refine_ls_shift/su_mean 0.000
_refine_ls_structure_factor_coef Fsqd
_refine_ls_weighting_details 'calc w=1/[\s^2^(Fo^2^)+(0.0508P)^2^+0.7303P] where P=(Fo^2^+2Fc^2^)/3'
_refine_ls_weighting_scheme calc
_refine_ls_wR_factor_gt 0.1008
_refine_ls_wR_factor_ref 0.1088
_reflns_number_gt 3312
_reflns_number_total 4316
_reflns_threshold_expression >2sigma(I)
_cod_data_source_file c5dt03658e2.cif
_cod_data_source_block a
_cod_depositor_comments
;
The following automatic conversions were performed:

'_symmetry_cell_setting' value 'Monoclinic' changed to 'monoclinic'
according to
/usr/data/users/saulius/crontab/automatic-downloads/rss-feeds/RSC/lib/dictionaries/cif_core.dic
dictionary named 'cif_core.dic' version 2.4.2 from 2011-04-26.

'_exptl_absorpt_correction_type' value 'Multi-scan' changed to
'multi-scan' according to
/usr/data/users/saulius/crontab/automatic-downloads/rss-feeds/RSC/lib/dictionaries/cif_core.dic
dictionary named 'cif_core.dic' version 2.4.2 from 2011-04-26.

Automatic conversion script
Id: cif_fix_values 4268 2015-11-12 08:31:59Z antanas 

 Adding full bibliography for 7037401--7037403.cif.
;
_cod_original_sg_symbol_H-M 'P2(1)/c  '
_cod_database_code 7037401

loop_
_symmetry_equiv_pos_as_xyz
'x, y, z'
'-x, y+1/2, -z+1/2'
'-x, -y, -z'
'x, -y-1/2, z-1/2'

loop_
_atom_site_label
_atom_site_type_symbol
_atom_site_fract_x
_atom_site_fract_y
_atom_site_fract_z
_atom_site_U_iso_or_equiv
_atom_site_adp_type
_atom_site_occupancy
_atom_site_symmetry_multiplicity
_atom_site_calc_flag
_atom_site_refinement_flags
Zn1 Zn 0.21915(3) 0.85536(4) 0.885599(14) 0.03822(13) Uani 1 1 d .
O1 O 0.1299(2) 0.7072(3) 0.91144(11) 0.0605(6) Uani 1 1 d .
O1W O 0.5078(14) 0.3437(13) 0.8814(6) 0.205(5) Uani 0.50 1 d P
O2 O 0.2738(2) 0.6260(4) 1.00325(15) 0.0853(9) Uani 1 1 d .
O3 O 0.13270(14) 0.5412(2) 0.57302(8) 0.0400(4) Uani 1 1 d .
O4 O 0.1691(2) 1.0759(3) 0.89919(11) 0.0576(6) Uani 1 1 d .
O5 O 0.2253(5) 1.2038(5) 0.8374(2) 0.1327(15) Uani 1 1 d .
N1 N 0.1651(2) 0.7786(3) 0.79480(11) 0.0461(6) Uani 1 1 d .
N2 N 0.1259(2) 0.6025(3) 0.71648(11) 0.0426(6) Uani 1 1 d .
N3 N 0.3929(2) 0.8398(3) 0.92770(12) 0.0475(6) Uani 1 1 d .
N4 N 0.4274(2) 0.3787(3) 0.55352(11) 0.0458(6) Uani 1 1 d .
C1 C 0.1608(4) 0.8627(4) 0.74414(17) 0.0716(11) Uani 1 1 d .
H1 H 0.1726 0.9760 0.7429 0.086 Uiso 1 1 calc R
C2 C 0.1365(4) 0.7557(5) 0.69590(18) 0.0771(12) Uani 1 1 d .
H2 H 0.1284 0.7819 0.6559 0.093 Uiso 1 1 calc R
C3 C 0.1433(3) 0.6219(4) 0.77610(14) 0.0484(8) Uani 1 1 d .
H3 H 0.1405 0.5360 0.8014 0.058 Uiso 1 1 calc R
C4 C 0.1004(2) 0.4456(4) 0.68030(15) 0.0475(7) Uani 1 1 d .
H4A H 0.0334 0.4612 0.6391 0.057 Uiso 1 1 calc R
H4B H 0.0814 0.3608 0.7029 0.057 Uiso 1 1 calc R
C5 C 0.2016(2) 0.3873(4) 0.67074(13) 0.0385(7) Uani 1 1 d .
C6 C 0.2138(2) 0.4338(3) 0.61763(12) 0.0345(6) Uani 1 1 d .
C7 C 0.0526(3) 0.4653(6) 0.5143(2) 0.0945(16) Uani 1 1 d .
H7A H 0.0855 0.4688 0.4852 0.113 Uiso 1 1 calc R
H7B H 0.0439 0.3496 0.5224 0.113 Uiso 1 1 calc R
C8 C 0.3092(2) 0.3818(4) 0.61071(12) 0.0375(6) Uani 1 1 d .
C9 C 0.3895(2) 0.2758(4) 0.65648(14) 0.0486(7) Uani 1 1 d .
H9 H 0.4526 0.2392 0.6517 0.058 Uiso 1 1 calc R
C10 C 0.3778(3) 0.2236(5) 0.70875(16) 0.0578(9) Uani 1 1 d .
C11 C 0.2849(3) 0.2835(4) 0.71588(14) 0.0514(8) Uani 1 1 d .
H11 H 0.2779 0.2535 0.7517 0.062 Uiso 1 1 calc R
C12 C 0.4670(5) 0.1086(7) 0.7576(3) 0.112(2) Uani 1 1 d .
H12A H 0.4285 0.0275 0.7706 0.168 Uiso 1 1 calc R
H12B H 0.5193 0.1719 0.7939 0.168 Uiso 1 1 calc R
H12C H 0.5095 0.0538 0.7392 0.168 Uiso 1 1 calc R
C13 C 0.3257(2) 0.4514(5) 0.55577(14) 0.0491(8) Uani 1 1 d .
H13A H 0.2570 0.4288 0.5160 0.059 Uiso 1 1 calc R
H13B H 0.3351 0.5707 0.5604 0.059 Uiso 1 1 calc R
C14 C 0.4321(3) 0.2256(5) 0.5307(2) 0.0686(11) Uani 1 1 d .
H14 H 0.3713 0.1510 0.5113 0.082 Uiso 1 1 calc R
C15 C 0.4577(3) 0.7034(5) 0.9582(2) 0.0702(11) Uani 1 1 d .
H15 H 0.4299 0.6097 0.9694 0.084 Uiso 1 1 calc R
C16 C 0.4661(2) 0.9427(4) 0.92182(13) 0.0431(7) Uani 1 1 d .
H16 H 0.4460 1.0466 0.9029 0.052 Uiso 1 1 calc R
C17 C 0.1704(3) 0.6341(4) 0.96481(16) 0.0450(7) Uani 1 1 d .
C18 C 0.0813(2) 0.5615(4) 0.98245(13) 0.0395(6) Uani 1 1 d .
C19 C -0.0344(3) 0.5471(4) 0.93793(14) 0.0456(7) Uani 1 1 d .
H19 H -0.0579 0.5785 0.8960 0.055 Uiso 1 1 calc R
C20 C 0.1153(3) 0.5133(4) 1.04502(14) 0.0472(7) Uani 1 1 d .
H20 H 0.1925 0.5218 1.0754 0.057 Uiso 1 1 calc R
C21 C 0.1829(3) 1.1932(5) 0.87140(17) 0.0622(9) Uani 1 1 d .
H21 H 0.1547 1.2930 0.8783 0.075 Uiso 1 1 calc R

loop_
_atom_site_aniso_label
_atom_site_aniso_U_11
_atom_site_aniso_U_22
_atom_site_aniso_U_33
_atom_site_aniso_U_23
_atom_site_aniso_U_13
_atom_site_aniso_U_12
Zn1 0.03447(19) 0.0485(2) 0.03882(19) 0.00171(15) 0.02309(14) -0.00129(14)
O1 0.0579(13) 0.0794(17) 0.0547(13) 0.0146(12) 0.0350(11) -0.0124(12)
O1W 0.276(16) 0.161(10) 0.175(10) -0.021(8) 0.104(11) -0.014(9)
O2 0.0468(15) 0.122(3) 0.097(2) 0.0440(18) 0.0417(14) 0.0077(14)
O3 0.0265(9) 0.0506(12) 0.0366(10) -0.0013(9) 0.0093(7) 0.0040(8)
O4 0.0632(14) 0.0574(14) 0.0604(14) 0.0006(12) 0.0356(12) 0.0057(12)
O5 0.240(5) 0.089(2) 0.143(3) 0.009(2) 0.152(4) -0.006(3)
N1 0.0561(15) 0.0513(16) 0.0400(13) -0.0003(12) 0.0301(12) -0.0048(13)
N2 0.0467(14) 0.0492(15) 0.0398(13) -0.0019(11) 0.0267(11) -0.0019(11)
N3 0.0364(13) 0.0560(16) 0.0575(15) 0.0100(13) 0.0280(12) 0.0026(12)
N4 0.0341(12) 0.0650(18) 0.0441(14) -0.0038(12) 0.0231(11) 0.0020(11)
C1 0.128(4) 0.047(2) 0.057(2) -0.0013(17) 0.058(2) -0.009(2)
C2 0.137(4) 0.060(2) 0.053(2) 0.0048(18) 0.060(2) -0.005(2)
C3 0.0598(19) 0.054(2) 0.0432(16) 0.0012(14) 0.0336(15) -0.0066(15)
C4 0.0414(16) 0.059(2) 0.0507(17) -0.0139(15) 0.0289(14) -0.0118(14)
C5 0.0338(14) 0.0466(17) 0.0376(14) -0.0088(12) 0.0186(12) -0.0086(12)
C6 0.0251(12) 0.0413(15) 0.0343(14) -0.0034(12) 0.0113(11) -0.0018(11)
C7 0.057(2) 0.095(3) 0.073(3) -0.038(2) -0.0183(18) 0.032(2)
C8 0.0276(13) 0.0478(17) 0.0349(14) -0.0008(12) 0.0126(11) 0.0014(11)
C9 0.0368(15) 0.060(2) 0.0490(17) 0.0069(15) 0.0196(13) 0.0125(14)
C10 0.0527(19) 0.067(2) 0.0523(19) 0.0167(17) 0.0230(16) 0.0139(17)
C11 0.0553(19) 0.062(2) 0.0408(16) 0.0080(15) 0.0254(15) -0.0016(16)
C12 0.107(4) 0.137(5) 0.098(3) 0.074(3) 0.054(3) 0.063(3)
C13 0.0326(14) 0.077(2) 0.0415(16) 0.0098(15) 0.0210(12) 0.0151(15)
C14 0.0445(18) 0.076(3) 0.094(3) -0.037(2) 0.0401(18) -0.0188(18)
C15 0.054(2) 0.065(2) 0.105(3) 0.035(2) 0.048(2) 0.0098(18)
C16 0.0379(15) 0.0556(19) 0.0401(15) 0.0046(14) 0.0217(13) 0.0015(14)
C17 0.0452(17) 0.0428(17) 0.0609(19) 0.0022(15) 0.0363(15) 0.0009(14)
C18 0.0439(16) 0.0366(16) 0.0484(16) 0.0012(13) 0.0302(13) -0.0016(12)
C19 0.0485(17) 0.0531(19) 0.0407(15) 0.0066(14) 0.0253(13) -0.0050(14)
C20 0.0401(15) 0.056(2) 0.0461(17) 0.0067(14) 0.0201(13) -0.0025(14)
C21 0.075(2) 0.070(2) 0.054(2) 0.0107(18) 0.0395(19) -0.0023(19)

loop_
_atom_type_symbol
_atom_type_description
_atom_type_scat_dispersion_real
_atom_type_scat_dispersion_imag
_atom_type_scat_source
C C 0.0033 0.0016 'International Tables Vol C Tables 4.2.6.8 and 6.1.1.4'
H H 0.0000 0.0000 'International Tables Vol C Tables 4.2.6.8 and 6.1.1.4'
N N 0.0061 0.0033 'International Tables Vol C Tables 4.2.6.8 and 6.1.1.4'
O O 0.0106 0.0060 'International Tables Vol C Tables 4.2.6.8 and 6.1.1.4'
Zn Zn 0.2839 1.4301 'International Tables Vol C Tables 4.2.6.8 and 6.1.1.4'

loop_
_geom_angle_atom_site_label_1
_geom_angle_atom_site_label_2
_geom_angle_atom_site_label_3
_geom_angle
_geom_angle_site_symmetry_1
_geom_angle_site_symmetry_3
O1 Zn1 O4 102.04(11) . .
O1 Zn1 N3 120.25(11) . .
O4 Zn1 N3 110.95(11) . .
O1 Zn1 N1 100.57(11) . .
O4 Zn1 N1 118.11(10) . .
N3 Zn1 N1 105.29(11) . .
C17 O1 Zn1 124.4(2) . .
C6 O3 C7 115.2(3) . .
C21 O4 Zn1 118.0(2) . .
C3 N1 C1 105.4(3) . .
C3 N1 Zn1 124.2(2) . .
C1 N1 Zn1 129.7(2) . .
C3 N2 C2 106.2(3) . .
C3 N2 C4 126.7(3) . .
C2 N2 C4 127.0(3) . .
C16 N3 C15 105.1(3) . .
C16 N3 Zn1 127.7(2) . .
C15 N3 Zn1 126.1(2) . .
C16 N4 C14 107.1(2) 2_646 .
C16 N4 C13 127.0(3) 2_646 .
C14 N4 C13 125.7(3) . .
C2 C1 N1 109.2(3) . .
C2 C1 H1 125.4 . .
N1 C1 H1 125.4 . .
C1 C2 N2 107.4(3) . .
C1 C2 H2 126.3 . .
N2 C2 H2 126.3 . .
N1 C3 N2 111.8(3) . .
N1 C3 H3 124.1 . .
N2 C3 H3 124.1 . .
N2 C4 C5 112.1(2) . .
N2 C4 H4A 109.2 . .
C5 C4 H4A 109.2 . .
N2 C4 H4B 109.2 . .
C5 C4 H4B 109.2 . .
H4A C4 H4B 107.9 . .
C6 C5 C11 118.7(3) . .
C6 C5 C4 121.8(3) . .
C11 C5 C4 119.5(3) . .
C5 C6 C8 120.6(2) . .
C5 C6 O3 119.2(2) . .
C8 C6 O3 120.1(2) . .
C7 C7 O3 115.3(4) 3_566 .
C7 C7 H7A 108.5 3_566 .
O3 C7 H7A 108.5 . .
C7 C7 H7B 108.5 3_566 .
O3 C7 H7B 108.5 . .
H7A C7 H7B 107.5 . .
C6 C8 C9 118.7(3) . .
C6 C8 C13 118.6(2) . .
C9 C8 C13 122.6(3) . .
C10 C9 C8 121.9(3) . .
C10 C9 H9 119.0 . .
C8 C9 H9 119.0 . .
C9 C10 C11 118.1(3) . .
C9 C10 C12 120.4(3) . .
C11 C10 C12 121.5(3) . .
C10 C11 C5 121.9(3) . .
C10 C11 H11 119.1 . .
C5 C11 H11 119.1 . .
C10 C12 H12A 109.5 . .
C10 C12 H12B 109.5 . .
H12A C12 H12B 109.5 . .
C10 C12 H12C 109.5 . .
H12A C12 H12C 109.5 . .
H12B C12 H12C 109.5 . .
N4 C13 C8 111.8(2) . .
N4 C13 H13A 109.3 . .
C8 C13 H13A 109.3 . .
N4 C13 H13B 109.3 . .
C8 C13 H13B 109.3 . .
H13A C13 H13B 107.9 . .
C15 C14 N4 106.5(3) 2_646 .
C15 C14 H14 126.7 2_646 .
N4 C14 H14 126.7 . .
C14 C15 N3 109.7(3) 2_656 .
C14 C15 H15 125.1 2_656 .
N3 C15 H15 125.1 . .
N3 C16 N4 111.6(3) . 2_656
N3 C16 H16 124.2 . .
N4 C16 H16 124.2 2_656 .
O2 C17 O1 124.8(3) . .
O2 C17 C18 119.3(3) . .
O1 C17 C18 115.8(3) . .
C19 C18 C20 118.9(2) . .
C19 C18 C17 121.4(3) . .
C20 C18 C17 119.7(3) . .
C20 C19 C18 121.0(3) 3_567 .
C20 C19 H19 119.5 3_567 .
C18 C19 H19 119.5 . .
C19 C20 C18 120.2(3) 3_567 .
C19 C20 H20 119.9 3_567 .
C18 C20 H20 119.9 . .
O5 C21 O4 131.8(4) . .
O5 C21 H21 114.1 . .
O4 C21 H21 114.1 . .

loop_
_geom_bond_atom_site_label_1
_geom_bond_atom_site_label_2
_geom_bond_distance
_geom_bond_site_symmetry_2
Zn1 O1 1.956(2) .
Zn1 O4 1.973(3) .
Zn1 N3 2.012(3) .
Zn1 N1 2.029(3) .
O1 C17 1.269(4) .
O2 C17 1.229(4) .
O3 C6 1.397(3) .
O3 C7 1.435(4) .
O4 C21 1.215(4) .
O5 C21 1.175(5) .
N1 C3 1.326(4) .
N1 C1 1.360(4) .
N2 C3 1.335(4) .
N2 C2 1.359(4) .
N2 C4 1.479(4) .
N3 C16 1.321(4) .
N3 C15 1.372(4) .
N4 C16 1.336(4) 2_646
N4 C14 1.362(4) .
N4 C13 1.475(4) .
C1 C2 1.349(5) .
C1 H1 0.9300 .
C2 H2 0.9300 .
C3 H3 0.9300 .
C4 C5 1.516(4) .
C4 H4A 0.9700 .
C4 H4B 0.9700 .
C5 C6 1.395(4) .
C5 C11 1.396(4) .
C6 C8 1.394(4) .
C7 C7 1.338(7) 3_566
C7 H7A 0.9700 .
C7 H7B 0.9700 .
C8 C9 1.396(4) .
C8 C13 1.525(4) .
C9 C10 1.385(5) .
C9 H9 0.9300 .
C10 C11 1.387(5) .
C10 C12 1.518(5) .
C11 H11 0.9300 .
C12 H12A 0.9600 .
C12 H12B 0.9600 .
C12 H12C 0.9600 .
C13 H13A 0.9700 .
C13 H13B 0.9700 .
C14 C15 1.347(5) 2_646
C14 H14 0.9300 .
C15 C14 1.347(5) 2_656
C15 H15 0.9300 .
C16 N4 1.336(4) 2_656
C16 H16 0.9300 .
C17 C18 1.525(4) .
C18 C19 1.388(4) .
C18 C20 1.394(4) .
C19 C20 1.383(4) 3_567
C19 H19 0.9300 .
C20 C19 1.383(4) 3_567
C20 H20 0.9300 .
C21 H21 0.9300 .

loop_
_geom_torsion_atom_site_label_1
_geom_torsion_atom_site_label_2
_geom_torsion_atom_site_label_3
_geom_torsion_atom_site_label_4
_geom_torsion
_geom_torsion_site_symmetry_1
_geom_torsion_site_symmetry_4
O4 Zn1 O1 C17 -101.0(3) . .
N3 Zn1 O1 C17 22.2(3) . .
N1 Zn1 O1 C17 137.0(3) . .
O1 Zn1 O4 C21 -159.6(3) . .
N3 Zn1 O4 C21 71.1(3) . .
N1 Zn1 O4 C21 -50.5(3) . .
O1 Zn1 N1 C3 -37.4(3) . .
O4 Zn1 N1 C3 -147.3(2) . .
N3 Zn1 N1 C3 88.2(3) . .
O1 Zn1 N1 C1 154.0(3) . .
O4 Zn1 N1 C1 44.1(4) . .
N3 Zn1 N1 C1 -80.4(3) . .
O1 Zn1 N3 C16 -170.6(2) . .
O4 Zn1 N3 C16 -51.8(3) . .
N1 Zn1 N3 C16 77.1(3) . .
O1 Zn1 N3 C15 23.4(3) . .
O4 Zn1 N3 C15 142.2(3) . .
N1 Zn1 N3 C15 -88.9(3) . .
C3 N1 C1 C2 0.0(5) . .
Zn1 N1 C1 C2 170.3(3) . .
N1 C1 C2 N2 -0.3(5) . .
C3 N2 C2 C1 0.4(5) . .
C4 N2 C2 C1 -179.6(3) . .
C1 N1 C3 N2 0.2(4) . .
Zn1 N1 C3 N2 -170.7(2) . .
C2 N2 C3 N1 -0.4(4) . .
C4 N2 C3 N1 179.6(3) . .
C3 N2 C4 C5 -108.9(3) . .
C2 N2 C4 C5 71.1(4) . .
N2 C4 C5 C6 -90.6(3) . .
N2 C4 C5 C11 89.8(4) . .
C11 C5 C6 C8 -2.0(4) . .
C4 C5 C6 C8 178.4(3) . .
C11 C5 C6 O3 -178.3(3) . .
C4 C5 C6 O3 2.1(4) . .
C7 O3 C6 C5 -106.1(4) . .
C7 O3 C6 C8 77.6(4) . .
C6 O3 C7 C7 148.7(6) . 3_566
C5 C6 C8 C9 3.0(4) . .
O3 C6 C8 C9 179.3(3) . .
C5 C6 C8 C13 -173.2(3) . .
O3 C6 C8 C13 3.1(4) . .
C6 C8 C9 C10 -1.1(5) . .
C13 C8 C9 C10 175.0(3) . .
C8 C9 C10 C11 -1.8(5) . .
C8 C9 C10 C12 -179.9(4) . .
C9 C10 C11 C5 2.9(5) . .
C12 C10 C11 C5 -179.1(4) . .
C6 C5 C11 C10 -1.0(5) . .
C4 C5 C11 C10 178.5(3) . .
C16 N4 C13 C8 -95.8(4) 2_646 .
C14 N4 C13 C8 77.7(4) . .
C6 C8 C13 N4 -177.5(3) . .
C9 C8 C13 N4 6.4(4) . .
C16 N4 C14 C15 -0.8(4) 2_646 2_646
C13 N4 C14 C15 -175.4(3) . 2_646
C16 N3 C15 C14 -0.8(5) . 2_656
Zn1 N3 C15 C14 167.8(3) . 2_656
C15 N3 C16 N4 0.2(4) . 2_656
Zn1 N3 C16 N4 -168.0(2) . 2_656
Zn1 O1 C17 O2 -11.6(5) . .
Zn1 O1 C17 C18 164.7(2) . .
O2 C17 C18 C19 -171.1(3) . .
O1 C17 C18 C19 12.4(4) . .
O2 C17 C18 C20 11.1(5) . .
O1 C17 C18 C20 -165.4(3) . .
C20 C18 C19 C20 0.2(5) . 3_567
C17 C18 C19 C20 -177.6(3) . 3_567
C19 C18 C20 C19 -0.2(5) . 3_567
C17 C18 C20 C19 177.6(3) . 3_567
Zn1 O4 C21 O5 -2.5(7) . .
